data_7233900
loop_
_publ_author_name
'Dou Ma'
'Xia Li'
'Rui Huo'

_publ_section_title
;
 A high-efficiency white light-emitting lanthanide-organic framework
 assembled from 4,4'-oxybis(benzoic acid), 1,10-phenanthroline and oxalate
;
_journal_name_full 'Journal of Materials Chemistry C'
_journal_page_first 9073
_journal_page_last 9076
_journal_paper_doi 10.1039/C4TC01409J
_journal_volume 2
_journal_year 2014
_chemical_formula_sum 'C27 H16 Gd N2 O7'
_chemical_formula_weight 637.67
_space_group_IT_number 2
_space_group_name_Hall '-P 1'
_space_group_name_H-M_alt 'P -1'
_symmetry_space_group_name_H-M 'P -1'
_atom_sites_solution_hydrogens geom
_atom_sites_solution_primary direct
_atom_sites_solution_secondary difmap
_cell_angle_alpha 76.911(2)
_cell_angle_beta 83.003(2)
_cell_angle_gamma 65.981(2)
_cell_formula_units_Z 2
_cell_length_a 10.5261(12)
_cell_length_b 10.7578(13)
_cell_length_c 11.8168(13)
_cell_measurement_temperature 296(2)
_cell_volume 1189.8(2)
_computing_structure_refinement 'SHELXL-97 (Sheldrick, 1997)'
_computing_structure_solution 'SHELXS-97 (Sheldrick, 1990)'
_diffrn_ambient_temperature 296(2)
_diffrn_measured_fraction_theta_full 0.993
_diffrn_measured_fraction_theta_max 0.993
_diffrn_radiation_monochromator graphite
_diffrn_radiation_source 'fine-focus sealed tube'
_diffrn_radiation_type MoK\a
_diffrn_radiation_wavelength 0.71073
_diffrn_reflns_av_R_equivalents 0.0527
_diffrn_reflns_av_sigmaI/netI 0.1186
_diffrn_reflns_limit_h_max 12
_diffrn_reflns_limit_h_min -10
_diffrn_reflns_limit_k_max 11
_diffrn_reflns_limit_k_min -12
_diffrn_reflns_limit_l_max 12
_diffrn_reflns_limit_l_min -14
_diffrn_reflns_number 5939
_diffrn_reflns_theta_full 25.00
_diffrn_reflns_theta_max 25.00
_diffrn_reflns_theta_min 2.11
_exptl_absorpt_coefficient_mu 2.839
_exptl_crystal_density_diffrn 1.780
_exptl_crystal_density_method 'not measured'
_exptl_crystal_F_000 624
_refine_diff_density_max 0.821
_refine_diff_density_min -1.389
_refine_diff_density_rms 0.171
_refine_ls_extinction_method none
_refine_ls_goodness_of_fit_ref 0.909
_refine_ls_hydrogen_treatment mixed
_refine_ls_matrix_type full
_refine_ls_number_parameters 334
_refine_ls_number_reflns 4163
_refine_ls_number_restraints 0
_refine_ls_restrained_S_all 0.909
_refine_ls_R_factor_all 0.0821
_refine_ls_R_factor_gt 0.0548
_refine_ls_shift/su_max 0.081
_refine_ls_shift/su_mean 0.003
_refine_ls_structure_factor_coef Fsqd
_refine_ls_weighting_details 'calc w=1/[\s^2^(Fo^2^)+(0.0525P)^2^+0.0000P] where P=(Fo^2^+2Fc^2^)/3'
_refine_ls_weighting_scheme calc
_refine_ls_wR_factor_gt 0.1069
_refine_ls_wR_factor_ref 0.1228
_reflns_number_gt 3083
_reflns_number_total 4163
_reflns_threshold_expression >2sigma(I)
_cod_data_source_file 1000003.cif
_cod_data_source_block PCOD1000003
_cod_original_sg_symbol_H-M P-1
_cod_database_code 7233900

loop_
_symmetry_equiv_pos_as_xyz
'x, y, z'
'-x, -y, -z'

loop_
_atom_site_label
_atom_site_type_symbol
_atom_site_fract_x
_atom_site_fract_y
_atom_site_fract_z
_atom_site_U_iso_or_equiv
_atom_site_adp_type
_atom_site_occupancy
_atom_site_symmetry_multiplicity
_atom_site_calc_flag
_atom_site_refinement_flags
_atom_site_disorder_assembly
_atom_site_disorder_group
Gd1 Gd 0.99003(4) 0.25009(4) 0.09840(3) 0.02936(10) Uani 1 1 d . . .
O1 O 0.8440(5) 0.2372(6) 0.2707(4) 0.0460(15) Uani 1 1 d . . .
O2 O 0.7380(5) 0.3844(5) 0.1169(4) 0.0444(15) Uani 1 1 d . . .
O3 O 0.2286(5) 0.2783(6) 0.4059(4) 0.0525(15) Uani 1 1 d . . .
O4 O 0.0091(5) 0.5595(5) 0.8467(4) 0.0397(13) Uani 1 1 d . . .
O5 O -0.0318(5) 0.3695(5) 0.9076(4) 0.0419(14) Uani 1 1 d . . .
O6 O 0.8744(5) -0.0675(5) 0.0080(4) 0.0438(14) Uani 1 1 d . . .
O7 O 0.8720(5) 0.1068(5) 0.0823(5) 0.0499(14) Uani 1 1 d . . .
N1 N 1.2450(6) 0.2192(6) 0.0853(5) 0.0341(15) Uani 1 1 d . . .
N2 N 1.1515(6) 0.0480(6) 0.2413(5) 0.0445(17) Uani 1 1 d . . .
C1 C 1.2914(7) 0.3075(8) 0.0130(7) 0.043(2) Uani 1 1 d . . .
H1A H 1.2261 0.3900 -0.0256 0.051 Uiso 1 1 calc R . .
C2 C 1.4320(8) 0.2835(9) -0.0083(7) 0.055(2) Uani 1 1 d . . .
H2A H 1.4593 0.3483 -0.0595 0.065 Uiso 1 1 calc R . .
C3 C 1.5276(8) 0.1632(8) 0.0477(7) 0.049(2) Uani 1 1 d . . .
H3A H 1.6220 0.1436 0.0337 0.059 Uiso 1 1 calc R . .
C4 C 1.4847(7) 0.0688(8) 0.1262(7) 0.044(2) Uani 1 1 d . . .
C5 C 1.5774(8) -0.0570(9) 0.1895(7) 0.057(3) Uani 1 1 d . . .
H5A H 1.6725 -0.0784 0.1796 0.068 Uiso 1 1 calc R . .
C6 C 1.5333(9) -0.1472(9) 0.2638(7) 0.060(3) Uani 1 1 d . . .
H6A H 1.5980 -0.2306 0.3019 0.072 Uiso 1 1 calc R . .
C7 C 1.3863(8) -0.1160(9) 0.2850(7) 0.054(2) Uani 1 1 d . . .
C8 C 1.3356(10) -0.2046(10) 0.3621(9) 0.076(3) Uani 1 1 d . . .
H8A H 1.3962 -0.2909 0.3995 0.092 Uiso 1 1 calc R . .
C9 C 1.1940(9) -0.1623(10) 0.3821(9) 0.076(3) Uani 1 1 d . . .
H9A H 1.1575 -0.2172 0.4367 0.091 Uiso 1 1 calc R . .
C10 C 1.1065(9) -0.0360(9) 0.3194(8) 0.061(3) Uani 1 1 d . . .
H10A H 1.0110 -0.0089 0.3331 0.074 Uiso 1 1 calc R . .
C11 C 1.2919(8) 0.0086(8) 0.2261(7) 0.045(2) Uani 1 1 d . . .
C12 C 1.3396(7) 0.1014(7) 0.1431(6) 0.0326(18) Uani 1 1 d . . .
C13 C 0.9273(6) 0.0121(7) 0.0257(6) 0.0305(18) Uani 1 1 d . . .
C14 C 0.7360(7) 0.3114(7) 0.2154(7) 0.038(2) Uani 1 1 d . . .
C15 C 0.6003(7) 0.3086(7) 0.2680(6) 0.0330(18) Uani 1 1 d . . .
C16 C 0.5979(7) 0.2088(8) 0.3613(7) 0.045(2) Uani 1 1 d . . .
H16A H 0.6810 0.1452 0.3949 0.054 Uiso 1 1 calc R . .
C17 C 0.4739(8) 0.2009(9) 0.4069(7) 0.060(3) Uani 1 1 d . . .
H17A H 0.4743 0.1310 0.4700 0.072 Uiso 1 1 calc R . .
C18 C 0.3525(7) 0.2929(8) 0.3610(7) 0.043(2) Uani 1 1 d . . .
C19 C 0.3499(8) 0.3919(9) 0.2666(7) 0.053(2) Uani 1 1 d . . .
H19A H 0.2662 0.4542 0.2332 0.064 Uiso 1 1 calc R . .
C20 C 0.4759(8) 0.3983(8) 0.2205(7) 0.048(2) Uani 1 1 d . . .
H20A H 0.4753 0.4659 0.1553 0.057 Uiso 1 1 calc R . .
C21 C 0.1793(7) 0.3218(8) 0.5103(6) 0.037(2) Uani 1 1 d . . .
C22 C 0.1847(7) 0.4389(8) 0.5345(6) 0.041(2) Uani 1 1 d . . .
H22A H 0.2270 0.4898 0.4814 0.049 Uiso 1 1 calc R . .
C23 C 0.1270(7) 0.4806(7) 0.6380(6) 0.0364(19) Uani 1 1 d . . .
H23A H 0.1289 0.5606 0.6539 0.044 Uiso 1 1 calc R . .
C24 C 0.0671(7) 0.4042(6) 0.7173(5) 0.0261(17) Uani 1 1 d . . .
C25 C 0.0673(7) 0.2861(8) 0.6920(7) 0.041(2) Uani 1 1 d . . .
H25A H 0.0298 0.2323 0.7469 0.049 Uiso 1 1 calc R . .
C26 C 0.1201(7) 0.2444(7) 0.5898(6) 0.0370(19) Uani 1 1 d . . .
H26A H 0.1164 0.1651 0.5740 0.044 Uiso 1 1 calc R . .
C27 C 0.0107(7) 0.4482(8) 0.8316(6) 0.0345(19) Uani 1 1 d . . .

loop_
_atom_site_aniso_label
_atom_site_aniso_U_11
_atom_site_aniso_U_22
_atom_site_aniso_U_33
_atom_site_aniso_U_23
_atom_site_aniso_U_13
_atom_site_aniso_U_12
Gd1 0.02295(16) 0.03265(17) 0.03531(19) -0.01126(14) 0.00514(14) -0.01303(13)
O1 0.028(3) 0.068(3) 0.042(3) -0.017(3) 0.006(2) -0.018(2)
O2 0.032(3) 0.040(3) 0.051(3) -0.003(3) 0.007(3) -0.009(2)
O3 0.043(3) 0.097(4) 0.042(3) -0.043(3) 0.026(2) -0.044(3)
O4 0.052(3) 0.039(3) 0.041(3) -0.019(2) 0.005(2) -0.028(2)
O5 0.042(3) 0.052(3) 0.036(3) -0.014(2) 0.007(2) -0.023(2)
O6 0.032(2) 0.049(3) 0.066(3) -0.030(3) 0.014(2) -0.026(2)
O7 0.030(2) 0.057(3) 0.081(4) -0.047(3) 0.022(3) -0.025(2)
N1 0.032(3) 0.033(3) 0.042(4) -0.009(3) 0.005(3) -0.019(2)
N2 0.043(3) 0.044(4) 0.047(4) 0.003(3) -0.009(3) -0.021(3)
C1 0.024(4) 0.041(4) 0.062(5) -0.012(4) -0.001(4) -0.011(3)
C2 0.038(4) 0.066(5) 0.070(6) -0.015(4) 0.013(4) -0.035(4)
C3 0.031(4) 0.054(5) 0.064(5) -0.017(4) 0.005(4) -0.018(4)
C4 0.033(4) 0.046(4) 0.054(5) -0.014(4) -0.010(4) -0.013(3)
C5 0.026(4) 0.073(6) 0.060(6) -0.013(5) -0.001(4) -0.006(4)
C6 0.054(5) 0.048(5) 0.057(6) -0.007(5) -0.019(5) 0.006(4)
C7 0.044(5) 0.059(5) 0.053(5) -0.004(4) -0.015(4) -0.014(4)
C8 0.065(6) 0.061(6) 0.080(7) 0.024(5) -0.016(6) -0.018(5)
C9 0.060(5) 0.077(6) 0.083(7) 0.026(6) -0.008(6) -0.039(5)
C10 0.054(5) 0.055(5) 0.071(6) 0.008(5) -0.009(5) -0.027(4)
C11 0.043(4) 0.045(4) 0.043(5) -0.006(4) -0.011(4) -0.012(4)
C12 0.031(4) 0.030(3) 0.041(4) -0.012(3) -0.006(3) -0.013(3)
C13 0.019(3) 0.036(4) 0.038(4) -0.013(3) 0.003(3) -0.009(3)
C14 0.030(4) 0.037(4) 0.047(5) -0.017(4) 0.007(4) -0.011(3)
C15 0.022(3) 0.041(4) 0.034(4) -0.015(3) 0.014(3) -0.012(3)
C16 0.026(4) 0.046(4) 0.057(5) -0.015(4) 0.004(4) -0.009(3)
C17 0.049(5) 0.066(6) 0.054(6) 0.011(5) 0.006(4) -0.026(4)
C18 0.034(4) 0.066(5) 0.041(4) -0.022(4) 0.008(4) -0.028(4)
C19 0.031(4) 0.074(6) 0.060(5) -0.020(5) 0.010(4) -0.024(4)
C20 0.040(4) 0.057(5) 0.045(5) -0.003(4) 0.004(4) -0.022(4)
C21 0.024(3) 0.065(5) 0.023(4) -0.011(3) 0.007(3) -0.018(3)
C22 0.041(4) 0.046(4) 0.041(4) -0.009(4) 0.007(4) -0.024(3)
C23 0.041(4) 0.035(4) 0.034(4) -0.005(3) 0.003(3) -0.018(3)
C24 0.027(3) 0.024(3) 0.024(4) -0.008(3) 0.002(3) -0.005(3)
C25 0.031(4) 0.045(4) 0.047(5) -0.005(4) 0.008(4) -0.019(3)
C26 0.030(4) 0.042(4) 0.052(5) -0.029(3) 0.012(3) -0.021(3)
C27 0.018(3) 0.045(4) 0.037(4) -0.014(4) -0.001(3) -0.005(3)

loop_
_atom_type_symbol
_atom_type_description
_atom_type_scat_dispersion_real
_atom_type_scat_dispersion_imag
_atom_type_scat_source
C C 0.0033 0.0016 'International Tables Vol C Tables 4.2.6.8 and 6.1.1.4'
H H 0.0000 0.0000 'International Tables Vol C Tables 4.2.6.8 and 6.1.1.4'
N N 0.0061 0.0033 'International Tables Vol C Tables 4.2.6.8 and 6.1.1.4'
O O 0.0106 0.0060 'International Tables Vol C Tables 4.2.6.8 and 6.1.1.4'
Gd Gd -0.1653 3.9035 'International Tables Vol C Tables 4.2.6.8 and 6.1.1.4'

loop_
_geom_angle_atom_site_label_1
_geom_angle_atom_site_label_2
_geom_angle_atom_site_label_3
_geom_angle
_geom_angle_site_symmetry_1
_geom_angle_site_symmetry_3
O4 Gd1 O5 88.90(18) 2_666 1_654
O4 Gd1 O7 150.30(17) 2_666 .
O5 Gd1 O7 97.19(19) 1_654 .
O4 Gd1 O1 84.31(18) 2_666 .
O5 Gd1 O1 138.46(16) 1_654 .
O7 Gd1 O1 71.86(18) . .
O4 Gd1 O6 142.56(17) 2_666 2_755
O5 Gd1 O6 77.72(17) 1_654 2_755
O7 Gd1 O6 66.89(16) . 2_755
O1 Gd1 O6 128.16(18) . 2_755
O4 Gd1 O2 80.03(18) 2_666 .
O5 Gd1 O2 84.96(16) 1_654 .
O7 Gd1 O2 71.65(17) . .
O1 Gd1 O2 53.50(16) . .
O6 Gd1 O2 132.16(17) 2_755 .
O4 Gd1 N1 74.41(18) 2_666 .
O5 Gd1 N1 88.74(17) 1_654 .
O7 Gd1 N1 134.50(17) . .
O1 Gd1 N1 127.97(18) . .
O6 Gd1 N1 70.54(17) 2_755 .
O2 Gd1 N1 153.77(18) . .
O4 Gd1 N2 103.21(19) 2_666 .
O5 Gd1 N2 144.63(18) 1_654 .
O7 Gd1 N2 88.49(19) . .
O1 Gd1 N2 76.43(18) . .
O6 Gd1 N2 72.55(19) 2_755 .
O2 Gd1 N2 129.52(18) . .
N1 Gd1 N2 63.69(19) . .
O4 Gd1 C14 85.2(2) 2_666 .
O5 Gd1 C14 111.7(2) 1_654 .
O7 Gd1 C14 65.5(2) . .
O1 Gd1 C14 26.99(18) . .
O6 Gd1 C14 132.2(2) 2_755 .
O2 Gd1 C14 27.06(18) . .
N1 Gd1 C14 151.0(2) . .
N2 Gd1 C14 102.5(2) . .
C14 O1 Gd1 91.9(4) . .
C14 O2 Gd1 89.5(4) . .
C21 O3 C18 115.1(6) . .
C27 O4 Gd1 171.9(5) . 2_666
C27 O5 Gd1 144.4(5) . 1_456
C13 O6 Gd1 119.1(4) . 2_755
C13 O7 Gd1 120.0(4) . .
C1 N1 C12 117.8(6) . .
C1 N1 Gd1 122.7(4) . .
C12 N1 Gd1 119.0(4) . .
C10 N2 C11 117.0(7) . .
C10 N2 Gd1 122.3(5) . .
C11 N2 Gd1 119.7(5) . .
N1 C1 C2 124.0(7) . .
N1 C1 H1A 118.0 . .
C2 C1 H1A 118.0 . .
C3 C2 C1 118.2(8) . .
C3 C2 H2A 120.9 . .
C1 C2 H2A 120.9 . .
C2 C3 C4 120.1(7) . .
C2 C3 H3A 119.9 . .
C4 C3 H3A 119.9 . .
C3 C4 C12 118.1(6) . .
C3 C4 C5 123.5(7) . .
C12 C4 C5 118.4(7) . .
C6 C5 C4 122.4(8) . .
C6 C5 H5A 118.8 . .
C4 C5 H5A 118.8 . .
C5 C6 C7 120.6(7) . .
C5 C6 H6A 119.7 . .
C7 C6 H6A 119.7 . .
C8 C7 C11 118.7(8) . .
C8 C7 C6 122.8(8) . .
C11 C7 C6 118.5(8) . .
C9 C8 C7 118.8(8) . .
C9 C8 H8A 120.6 . .
C7 C8 H8A 120.6 . .
C8 C9 C10 118.9(9) . .
C8 C9 H9A 120.6 . .
C10 C9 H9A 120.6 . .
N2 C10 C9 123.8(8) . .
N2 C10 H10A 118.1 . .
C9 C10 H10A 118.1 . .
N2 C11 C7 122.8(8) . .
N2 C11 C12 116.6(6) . .
C7 C11 C12 120.5(7) . .
N1 C12 C4 121.7(6) . .
N1 C12 C11 118.8(6) . .
C4 C12 C11 119.4(6) . .
O7 C13 O6 126.0(6) . .
O7 C13 C13 117.7(8) . 2_755
O6 C13 C13 116.3(8) . 2_755
O2 C14 O1 122.5(7) . .
O2 C14 C15 119.1(6) . .
O1 C14 C15 118.4(7) . .
O2 C14 Gd1 63.4(4) . .
O1 C14 Gd1 61.1(4) . .
C15 C14 Gd1 163.6(5) . .
C16 C15 C20 117.5(7) . .
C16 C15 C14 120.3(6) . .
C20 C15 C14 122.1(7) . .
C15 C16 C17 120.8(7) . .
C15 C16 H16A 119.6 . .
C17 C16 H16A 119.6 . .
C18 C17 C16 120.7(8) . .
C18 C17 H17A 119.7 . .
C16 C17 H17A 119.7 . .
C17 C18 C19 120.6(7) . .
C17 C18 O3 119.3(7) . .
C19 C18 O3 119.9(7) . .
C18 C19 C20 118.3(7) . .
C18 C19 H19A 120.9 . .
C20 C19 H19A 120.9 . .
C15 C20 C19 122.1(7) . .
C15 C20 H20A 119.0 . .
C19 C20 H20A 119.0 . .
C22 C21 C26 120.3(7) . .
C22 C21 O3 122.7(7) . .
C26 C21 O3 116.9(7) . .
C21 C22 C23 119.7(7) . .
C21 C22 H22A 120.2 . .
C23 C22 H22A 120.2 . .
C22 C23 C24 120.2(7) . .
C22 C23 H23A 119.9 . .
C24 C23 H23A 119.9 . .
C25 C24 C23 118.5(6) . .
C25 C24 C27 122.2(6) . .
C23 C24 C27 119.2(6) . .
C26 C25 C24 122.6(7) . .
C26 C25 H25A 118.7 . .
C24 C25 H25A 118.7 . .
C21 C26 C25 118.6(7) . .
C21 C26 H26A 120.7 . .
C25 C26 H26A 120.7 . .
O4 C27 O5 123.3(7) . .
O4 C27 C24 118.5(6) . .
O5 C27 C24 118.2(7) . .

loop_
_geom_bond_atom_site_label_1
_geom_bond_atom_site_label_2
_geom_bond_distance
_geom_bond_site_symmetry_2
Gd1 O4 2.289(5) 2_666
Gd1 O5 2.315(5) 1_654
Gd1 O7 2.389(5) .
Gd1 O1 2.410(5) .
Gd1 O6 2.424(5) 2_755
Gd1 O2 2.461(5) .
Gd1 N1 2.556(5) .
Gd1 N2 2.549(6) .
Gd1 C14 2.752(7) .
O1 C14 1.250(8) .
O2 C14 1.252(8) .
O3 C21 1.385(8) .
O3 C18 1.402(9) .
O4 C27 1.243(9) .
O4 Gd1 2.289(5) 2_666
O5 C27 1.260(9) .
O5 Gd1 2.315(5) 1_456
O6 C13 1.259(9) .
O6 Gd1 2.424(5) 2_755
O7 C13 1.247(8) .
N1 C1 1.334(9) .
N1 C12 1.346(8) .
N2 C10 1.325(10) .
N2 C11 1.362(9) .
C1 C2 1.395(10) .
C1 H1A 0.9300 .
C2 C3 1.357(10) .
C2 H2A 0.9300 .
C3 C4 1.393(11) .
C3 H3A 0.9300 .
C4 C12 1.420(10) .
C4 C5 1.410(10) .
C5 C6 1.345(12) .
C5 H5A 0.9300 .
C6 C7 1.445(12) .
C6 H6A 0.9300 .
C7 C8 1.387(13) .
C7 C11 1.389(10) .
C8 C9 1.377(12) .
C8 H8A 0.9300 .
C9 C10 1.391(12) .
C9 H9A 0.9300 .
C10 H10A 0.9300 .
C11 C12 1.433(10) .
C13 C13 1.516(12) 2_755
C14 C15 1.497(10) .
C15 C16 1.359(10) .
C15 C20 1.366(10) .
C16 C17 1.378(11) .
C16 H16A 0.9300 .
C17 C18 1.343(10) .
C17 H17A 0.9300 .
C18 C19 1.352(11) .
C19 C20 1.394(10) .
C19 H19A 0.9300 .
C20 H20A 0.9300 .
C21 C22 1.377(11) .
C21 C26 1.375(10) .
C22 C23 1.383(9) .
C22 H22A 0.9300 .
C23 C24 1.371(9) .
C23 H23A 0.9300 .
C24 C25 1.369(10) .
C24 C27 1.505(9) .
C25 C26 1.360(10) .
C25 H25A 0.9300 .
C26 H26A 0.9300 .

loop_
_geom_torsion_atom_site_label_1
_geom_torsion_atom_site_label_2
_geom_torsion_atom_site_label_3
_geom_torsion_atom_site_label_4
_geom_torsion
_geom_torsion_site_symmetry_1
_geom_torsion_site_symmetry_2
_geom_torsion_site_symmetry_3
_geom_torsion_site_symmetry_4
O4 Gd1 O1 C14 90.6(5) 2_666 . . .
O5 Gd1 O1 C14 8.8(6) 1_654 . . .
O7 Gd1 O1 C14 -71.4(5) . . . .
O6 Gd1 O1 C14 -109.9(5) 2_755 . . .
O2 Gd1 O1 C14 8.8(4) . . . .
N1 Gd1 O1 C14 155.8(4) . . . .
N2 Gd1 O1 C14 -164.3(5) . . . .
O4 Gd1 O2 C14 -99.1(5) 2_666 . . .
O5 Gd1 O2 C14 171.1(5) 1_654 . . .
O7 Gd1 O2 C14 71.8(5) . . . .
O1 Gd1 O2 C14 -8.8(4) . . . .
O6 Gd1 O2 C14 102.7(5) 2_755 . . .
N1 Gd1 O2 C14 -112.1(5) . . . .
N2 Gd1 O2 C14 -0.1(6) . . . .
O4 Gd1 O7 C13 170.9(4) 2_666 . . .
O5 Gd1 O7 C13 70.4(5) 1_654 . . .
O1 Gd1 O7 C13 -150.7(5) . . . .
O6 Gd1 O7 C13 -2.9(5) 2_755 . . .
O2 Gd1 O7 C13 152.7(5) . . . .
N1 Gd1 O7 C13 -24.9(6) . . . .
N2 Gd1 O7 C13 -74.5(5) . . . .
C14 Gd1 O7 C13 -179.0(6) . . . .
O4 Gd1 N1 C1 -62.5(6) 2_666 . . .
O5 Gd1 N1 C1 26.7(6) 1_654 . . .
O7 Gd1 N1 C1 125.6(6) . . . .
O1 Gd1 N1 C1 -132.1(6) . . . .
O6 Gd1 N1 C1 104.1(6) 2_755 . . .
O2 Gd1 N1 C1 -49.2(8) . . . .
N2 Gd1 N1 C1 -176.2(6) . . . .
C14 Gd1 N1 C1 -109.5(6) . . . .
O4 Gd1 N1 C12 125.6(5) 2_666 . . .
O5 Gd1 N1 C12 -145.2(5) 1_654 . . .
O7 Gd1 N1 C12 -46.3(6) . . . .
O1 Gd1 N1 C12 56.0(6) . . . .
O6 Gd1 N1 C12 -67.8(5) 2_755 . . .
O2 Gd1 N1 C12 138.9(5) . . . .
N2 Gd1 N1 C12 11.9(5) . . . .
C14 Gd1 N1 C12 78.6(7) . . . .
O4 Gd1 N2 C10 114.2(7) 2_666 . . .
O5 Gd1 N2 C10 -138.5(6) 1_654 . . .
O7 Gd1 N2 C10 -38.2(7) . . . .
O1 Gd1 N2 C10 33.5(7) . . . .
O6 Gd1 N2 C10 -104.4(7) 2_755 . . .
O2 Gd1 N2 C10 26.4(8) . . . .
N1 Gd1 N2 C10 179.2(7) . . . .
C14 Gd1 N2 C10 26.3(7) . . . .
O4 Gd1 N2 C11 -77.2(6) 2_666 . . .
O5 Gd1 N2 C11 30.0(8) 1_654 . . .
O7 Gd1 N2 C11 130.4(6) . . . .
O1 Gd1 N2 C11 -157.9(6) . . . .
O6 Gd1 N2 C11 64.2(6) 2_755 . . .
O2 Gd1 N2 C11 -165.1(5) . . . .
N1 Gd1 N2 C11 -12.3(5) . . . .
C14 Gd1 N2 C11 -165.2(6) . . . .
C12 N1 C1 C2 1.6(12) . . . .
Gd1 N1 C1 C2 -170.5(6) . . . .
N1 C1 C2 C3 0.0(13) . . . .
C1 C2 C3 C4 -1.5(13) . . . .
C2 C3 C4 C12 1.4(12) . . . .
C2 C3 C4 C5 -178.7(9) . . . .
C3 C4 C5 C6 -179.1(9) . . . .
C12 C4 C5 C6 0.8(13) . . . .
C4 C5 C6 C7 -2.2(14) . . . .
C5 C6 C7 C8 -179.0(10) . . . .
C5 C6 C7 C11 0.6(14) . . . .
C11 C7 C8 C9 -3.6(15) . . . .
C6 C7 C8 C9 176.0(9) . . . .
C7 C8 C9 C10 3.7(16) . . . .
C11 N2 C10 C9 -2.5(14) . . . .
Gd1 N2 C10 C9 166.4(8) . . . .
C8 C9 C10 N2 -0.7(17) . . . .
C10 N2 C11 C7 2.6(12) . . . .
Gd1 N2 C11 C7 -166.6(6) . . . .
C10 N2 C11 C12 -178.8(8) . . . .
Gd1 N2 C11 C12 12.1(9) . . . .
C8 C7 C11 N2 0.4(14) . . . .
C6 C7 C11 N2 -179.2(8) . . . .
C8 C7 C11 C12 -178.1(9) . . . .
C6 C7 C11 C12 2.3(13) . . . .
C1 N1 C12 C4 -1.6(11) . . . .
Gd1 N1 C12 C4 170.7(5) . . . .
C1 N1 C12 C11 176.6(7) . . . .
Gd1 N1 C12 C11 -11.1(9) . . . .
C3 C4 C12 N1 0.2(11) . . . .
C5 C4 C12 N1 -179.7(7) . . . .
C3 C4 C12 C11 -178.0(7) . . . .
C5 C4 C12 C11 2.1(11) . . . .
N2 C11 C12 N1 -0.5(11) . . . .
C7 C11 C12 N1 178.1(7) . . . .
N2 C11 C12 C4 177.7(7) . . . .
C7 C11 C12 C4 -3.6(12) . . . .
Gd1 O7 C13 O6 -177.9(5) . . . .
Gd1 O7 C13 C13 3.2(10) . . . 2_755
Gd1 O6 C13 O7 -177.3(5) 2_755 . . .
Gd1 O6 C13 C13 1.7(10) 2_755 . . 2_755
Gd1 O2 C14 O1 16.4(8) . . . .
Gd1 O2 C14 C15 -161.6(6) . . . .
Gd1 O1 C14 O2 -16.7(8) . . . .
Gd1 O1 C14 C15 161.3(6) . . . .
O4 Gd1 C14 O2 77.4(5) 2_666 . . .
O5 Gd1 C14 O2 -9.5(5) 1_654 . . .
O7 Gd1 C14 O2 -97.6(5) . . . .
O1 Gd1 C14 O2 164.3(8) . . . .
O6 Gd1 C14 O2 -102.5(5) 2_755 . . .
N1 Gd1 C14 O2 122.4(5) . . . .
N2 Gd1 C14 O2 179.9(4) . . . .
O4 Gd1 C14 O1 -86.9(5) 2_666 . . .
O5 Gd1 C14 O1 -173.8(4) 1_654 . . .
O7 Gd1 C14 O1 98.1(5) . . . .
O6 Gd1 C14 O1 93.3(5) 2_755 . . .
O2 Gd1 C14 O1 -164.3(8) . . . .
N1 Gd1 C14 O1 -41.8(7) . . . .
N2 Gd1 C14 O1 15.6(5) . . . .
O4 Gd1 C14 C15 -179.6(18) 2_666 . . .
O5 Gd1 C14 C15 93.5(18) 1_654 . . .
O7 Gd1 C14 C15 5.4(18) . . . .
O1 Gd1 C14 C15 -92.7(19) . . . .
O6 Gd1 C14 C15 0.5(19) 2_755 . . .
O2 Gd1 C14 C15 103.0(19) . . . .
N1 Gd1 C14 C15 -134.6(17) . . . .
N2 Gd1 C14 C15 -77.1(18) . . . .
O2 C14 C15 C16 165.4(7) . . . .
O1 C14 C15 C16 -12.6(11) . . . .
Gd1 C14 C15 C16 71(2) . . . .
O2 C14 C15 C20 -10.0(12) . . . .
O1 C14 C15 C20 171.9(8) . . . .
Gd1 C14 C15 C20 -104.4(18) . . . .
C20 C15 C16 C17 -1.0(12) . . . .
C14 C15 C16 C17 -176.7(8) . . . .
C15 C16 C17 C18 -1.1(14) . . . .
C16 C17 C18 C19 2.6(14) . . . .
C16 C17 C18 O3 177.1(8) . . . .
C21 O3 C18 C17 77.4(10) . . . .
C21 O3 C18 C19 -107.9(8) . . . .
C17 C18 C19 C20 -1.9(14) . . . .
O3 C18 C19 C20 -176.4(7) . . . .
C16 C15 C20 C19 1.7(13) . . . .
C14 C15 C20 C19 177.2(8) . . . .
C18 C19 C20 C15 -0.2(13) . . . .
C18 O3 C21 C22 39.5(9) . . . .
C18 O3 C21 C26 -142.2(7) . . . .
C26 C21 C22 C23 -1.7(10) . . . .
O3 C21 C22 C23 176.6(6) . . . .
C21 C22 C23 C24 1.3(10) . . . .
C22 C23 C24 C25 0.7(10) . . . .
C22 C23 C24 C27 177.3(6) . . . .
C23 C24 C25 C26 -2.4(10) . . . .
C27 C24 C25 C26 -178.8(6) . . . .
C22 C21 C26 C25 0.1(10) . . . .
O3 C21 C26 C25 -178.3(6) . . . .
C24 C25 C26 C21 2.0(10) . . . .
Gd1 O4 C27 O5 30(4) 2_666 . . .
Gd1 O4 C27 C24 -150(3) 2_666 . . .
Gd1 O5 C27 O4 -54.0(11) 1_456 . . .
Gd1 O5 C27 C24 125.6(7) 1_456 . . .
C25 C24 C27 O4 -177.3(6) . . . .
C23 C24 C27 O4 6.3(9) . . . .
C25 C24 C27 O5 3.1(9) . . . .
C23 C24 C27 O5 -173.3(6) . . . .
